data_7012736
loop_
_publ_author_name
'Hitchcock, Peter B.'
'Lee, Ting Huei'
'Leigh, G. Jeffery'

_publ_section_title
;
 The synthesis and properties of a new linear NPN proligand
;
_journal_issue 11
_journal_name_full 'Dalton Transactions'
_journal_page_first 2276
_journal_paper_doi 10.1039/b300596h
_journal_year 2003
_chemical_compound_source 'synthesis as described'
_chemical_formula_moiety '(C32 H62 Br4 N4 Ni1 P2)(Ni1 Br4)'
_chemical_formula_sum 'C32 H62 Br8 N4 Ni2 P2'
_chemical_formula_weight 1321.5
_chemical_name_common (NiBr4(P(NHEt2)2)2)(NiBr4)
_space_group_IT_number 2
_symmetry_cell_setting triclinic
_symmetry_Int_Tables_number 2
_symmetry_space_group_name_Hall '-P 1'
_symmetry_space_group_name_H-M 'P -1'
_atom_sites_solution_hydrogens geom
_atom_sites_solution_primary direct
_atom_sites_solution_secondary difmap
_audit_conform_dict_location ftp://ftp.iucr.org/cifdics/cif_core.dic
_audit_conform_dict_name cif_core.dic
_audit_conform_dict_version 2.1
_audit_creation_date 2001-04-03T14:26:23-00:00
_audit_creation_method 'WinGX routine CIF_UPDATE'
_cell_angle_alpha 69.712(6)
_cell_angle_beta 82.206(6)
_cell_angle_gamma 86.362(6)
_cell_formula_units_Z 2
_cell_length_a 12.1242(14)
_cell_length_b 13.7869(17)
_cell_length_c 15.5447(17)
_cell_measurement_reflns_used 34269
_cell_measurement_temperature 173(2)
_cell_measurement_theta_max 25.028
_cell_measurement_theta_min 3.705
_cell_measurement_wavelength 0.71073
_cell_volume 2414.3(5)
_computing_cell_refinement 'HKL Scalepack (Otwinowski & Minor 1997)'
_computing_data_reduction 'HKL Denzo and Scalepack (Otwinowski & Minor 1997)'
_computing_molecular_graphics 'Ortep-3 for Windows (Farrugia, 1997)'
_computing_publication_material 'WinGX publication routines (Farrugia, 1999)'
_computing_structure_refinement 'SHELXL-97 (Sheldrick, 1997)'
_computing_structure_solution 'SHELXS-97 (Sheldrick, 1997)'
_diffrn_ambient_temperature 173(2)
_diffrn_measured_fraction_theta_full 0.978
_diffrn_measured_fraction_theta_max 0.978
_diffrn_measurement_device KappaCCD
_diffrn_measurement_method CCD
_diffrn_radiation_monochromator graphite
_diffrn_radiation_probe x-ray
_diffrn_radiation_type MoK\a
_diffrn_radiation_wavelength 0.71073
_diffrn_reflns_av_R_equivalents 0.0948
_diffrn_reflns_av_unetI/netI 0.1223
_diffrn_reflns_limit_h_max 13
_diffrn_reflns_limit_h_min -14
_diffrn_reflns_limit_k_max 16
_diffrn_reflns_limit_k_min -16
_diffrn_reflns_limit_l_max 18
_diffrn_reflns_limit_l_min -17
_diffrn_reflns_number 16131
_diffrn_reflns_theta_full 25.1
_diffrn_reflns_theta_max 25.1
_diffrn_reflns_theta_min 3.72
_exptl_absorpt_coefficient_mu 7.492
_exptl_absorpt_correction_T_max 0.190
_exptl_absorpt_correction_T_min 0.135
_exptl_absorpt_correction_type multi-scan
_exptl_absorpt_process_details
;
[c.f. r.h. blessing, acta cryst. (1995), a51, 33-38]
;
_exptl_crystal_colour green
_exptl_crystal_density_diffrn 1.818
_exptl_crystal_density_method 'not measured'
_exptl_crystal_description prism
_exptl_crystal_F_000 1296
_exptl_crystal_size_max 0.3
_exptl_crystal_size_mid 0.3
_exptl_crystal_size_min 0.2
_refine_diff_density_max 1.371
_refine_diff_density_min -2.27
_refine_diff_density_rms 0.242
_refine_ls_extinction_method none
_refine_ls_goodness_of_fit_ref 1.049
_refine_ls_hydrogen_treatment riding
_refine_ls_matrix_type full
_refine_ls_number_parameters 433
_refine_ls_number_reflns 8425
_refine_ls_number_restraints 0
_refine_ls_restrained_S_all 1.049
_refine_ls_R_factor_all 0.1346
_refine_ls_R_factor_gt 0.083
_refine_ls_shift/su_max 0
_refine_ls_shift/su_mean 0
_refine_ls_structure_factor_coef Fsqd
_refine_ls_weighting_details 'calc w=1/[\s^2^(Fo^2^)+(0.1090P)^2^+4.6430P] where P=(Fo^2^+2Fc^2^)/3'
_refine_ls_weighting_scheme calc
_refine_ls_wR_factor_gt 0.1884
_refine_ls_wR_factor_ref 0.2188
_reflns_number_gt 5473
_reflns_number_total 8425
_reflns_threshold_expression >2sigma(I)
_cod_data_source_file b300596h.txt
_cod_data_source_block gjl-4
_cod_original_sg_symbol_H-M P-1
_cod_database_code 7012736

loop_
_symmetry_equiv_pos_as_xyz
'x, y, z'
'-x, -y, -z'

loop_
_atom_site_label
_atom_site_type_symbol
_atom_site_fract_x
_atom_site_fract_y
_atom_site_fract_z
_atom_site_U_iso_or_equiv
_atom_site_adp_type
_atom_site_occupancy
_atom_site_symmetry_multiplicity
_atom_site_calc_flag
_atom_site_refinement_flags
_atom_site_disorder_assembly
_atom_site_disorder_group
Ni1 Ni 0.76902(12) 0.49664(11) 0.28719(10) 0.0286(4) Uani 1 1 d . . .
Ni2 Ni 0.47508(13) -0.07371(13) 0.79020(12) 0.0380(4) Uani 1 1 d . . .
Br1 Br 0.89612(10) 0.55436(9) 0.13490(8) 0.0343(3) Uani 1 1 d . . .
Br2 Br 0.62443(10) 0.44513(10) 0.43508(9) 0.0398(3) Uani 1 1 d . . .
Br3 Br 0.91792(10) 0.47228(10) 0.39519(9) 0.0355(3) Uani 1 1 d . . .
Br4 Br 0.60078(10) 0.50913(10) 0.19766(9) 0.0384(3) Uani 1 1 d . . .
Br5 Br 0.37134(12) 0.01990(10) 0.66332(10) 0.0449(4) Uani 1 1 d . . .
Br6 Br 0.55223(11) -0.22697(11) 0.76274(13) 0.0555(4) Uani 1 1 d . . .
Br7 Br 0.62865(11) 0.02365(11) 0.79640(9) 0.0442(4) Uani 1 1 d . . .
Br8 Br 0.33796(11) -0.07736(11) 0.91713(10) 0.0459(4) Uani 1 1 d . . .
P1 P 0.7983(2) 0.3168(2) 0.2832(2) 0.0268(7) Uani 1 1 d . . .
P2 P 0.7564(2) 0.6815(2) 0.2786(2) 0.0298(7) Uani 1 1 d . . .
N1 N 0.7753(8) 0.3702(7) 0.0923(6) 0.031(2) Uani 1 1 d . . .
H1A H 0.7763 0.4344 0.0995 0.037 Uiso 1 1 calc R . .
N2 N 0.7134(8) 0.2131(7) 0.4701(6) 0.030(2) Uani 1 1 d . . .
H2A H 0.6857 0.2765 0.473 0.036 Uiso 1 1 calc R . .
N3 N 0.6348(8) 0.7553(8) 0.1225(7) 0.035(2) Uani 1 1 d . . .
H3A H 0.6337 0.6859 0.1282 0.042 Uiso 1 1 calc R . .
N4 N 0.7572(8) 0.6381(8) 0.4723(7) 0.034(2) Uani 1 1 d . . .
H4A H 0.7803 0.5753 0.4655 0.041 Uiso 1 1 calc R . .
C1 C 0.9353(9) 0.2528(9) 0.2822(8) 0.031(3) Uani 1 1 d . . .
C2 C 0.9491(10) 0.1482(10) 0.2919(9) 0.037(3) Uani 1 1 d . . .
H2 H 0.885 0.1078 0.3015 0.044 Uiso 1 1 calc R . .
C3 C 1.0531(12) 0.1021(11) 0.2879(10) 0.050(4) Uani 1 1 d . . .
H3 H 1.0607 0.0304 0.297 0.06 Uiso 1 1 calc R . .
C4 C 1.1469(11) 0.1630(11) 0.2702(10) 0.042(3) Uani 1 1 d . . .
H4 H 1.2191 0.1323 0.2671 0.05 Uiso 1 1 calc R . .
C5 C 1.1360(9) 0.2671(10) 0.2573(8) 0.036(3) Uani 1 1 d . . .
H5 H 1.2005 0.3082 0.2429 0.043 Uiso 1 1 calc R . .
C6 C 1.0317(10) 0.3119(10) 0.2653(8) 0.035(3) Uani 1 1 d . . .
H6 H 1.0248 0.3829 0.2593 0.042 Uiso 1 1 calc R . .
C7 C 0.7397(9) 0.2934(9) 0.1880(7) 0.026(2) Uani 1 1 d . . .
H7A H 0.7624 0.223 0.1884 0.031 Uiso 1 1 calc R . .
H7B H 0.6574 0.2954 0.2001 0.031 Uiso 1 1 calc R . .
C8 C 0.8913(11) 0.3505(11) 0.0541(9) 0.046(3) Uani 1 1 d . . .
H8A H 0.9424 0.3471 0.0996 0.055 Uiso 1 1 calc R . .
H8B H 0.9136 0.4095 -0.0027 0.055 Uiso 1 1 calc R . .
C9 C 0.9046(12) 0.2501(11) 0.0310(11) 0.055(4) Uani 1 1 d . . .
H9A H 0.982 0.2423 0.006 0.083 Uiso 1 1 calc R . .
H9B H 0.8553 0.2532 -0.0149 0.083 Uiso 1 1 calc R . .
H9C H 0.8851 0.1909 0.0872 0.083 Uiso 1 1 calc R . .
C10 C 0.6882(11) 0.3786(10) 0.0310(8) 0.038(3) Uani 1 1 d . . .
H10A H 0.615 0.3923 0.0618 0.045 Uiso 1 1 calc R . .
H10B H 0.6841 0.3119 0.0208 0.045 Uiso 1 1 calc R . .
C11 C 0.7126(16) 0.4648(12) -0.0624(10) 0.068(5) Uani 1 1 d . . .
H11A H 0.6538 0.4677 -0.1007 0.103 Uiso 1 1 calc R . .
H11B H 0.7845 0.4509 -0.0935 0.103 Uiso 1 1 calc R . .
H11C H 0.715 0.5312 -0.0527 0.103 Uiso 1 1 calc R . .
C12 C 0.7083(9) 0.2179(9) 0.3734(8) 0.030(3) Uani 1 1 d . . .
H12A H 0.6302 0.2322 0.3599 0.036 Uiso 1 1 calc R . .
H12B H 0.7299 0.1492 0.369 0.036 Uiso 1 1 calc R . .
C13 C 0.6329(11) 0.1327(9) 0.5351(9) 0.040(3) Uani 1 1 d . . .
H13A H 0.6174 0.1457 0.5944 0.049 Uiso 1 1 calc R . .
H13B H 0.5618 0.1414 0.5083 0.049 Uiso 1 1 calc R . .
C14 C 0.6724(12) 0.0246(11) 0.5543(9) 0.050(4) Uani 1 1 d . . .
H14A H 0.6157 -0.0222 0.5965 0.075 Uiso 1 1 calc R . .
H14B H 0.7415 0.0143 0.5828 0.075 Uiso 1 1 calc R . .
H14C H 0.6862 0.0101 0.4964 0.075 Uiso 1 1 calc R . .
C15 C 0.8277(10) 0.2012(12) 0.4995(8) 0.041(3) Uani 1 1 d . . .
H15A H 0.8597 0.133 0.5006 0.049 Uiso 1 1 calc R . .
H15B H 0.8762 0.2553 0.454 0.049 Uiso 1 1 calc R . .
C16 C 0.8251(12) 0.2097(12) 0.5920(9) 0.055(4) Uani 1 1 d . . .
H16A H 0.9007 0.201 0.6095 0.082 Uiso 1 1 calc R . .
H16B H 0.7776 0.1558 0.6373 0.082 Uiso 1 1 calc R . .
H16C H 0.7952 0.2779 0.5906 0.082 Uiso 1 1 calc R . .
C17 C 0.8803(9) 0.7650(9) 0.2385(8) 0.031(3) Uani 1 1 d . . .
C18 C 0.9854(11) 0.7217(11) 0.2305(9) 0.039(3) Uani 1 1 d . . .
H18 H 0.9942 0.6488 0.2468 0.047 Uiso 1 1 calc R . .
C19 C 1.0783(11) 0.7841(12) 0.1988(10) 0.050(4) Uani 1 1 d . . .
H19 H 1.1502 0.7528 0.1961 0.06 Uiso 1 1 calc R . .
C20 C 1.0686(12) 0.8893(11) 0.1713(10) 0.050(4) Uani 1 1 d . . .
H20 H 1.1327 0.9313 0.1493 0.06 Uiso 1 1 calc R . .
C21 C 0.9617(13) 0.9338(12) 0.1765(11) 0.058(4) Uani 1 1 d . . .
H21 H 0.9539 1.007 0.1552 0.069 Uiso 1 1 calc R . .
C22 C 0.8661(12) 0.8737(10) 0.2119(10) 0.048(4) Uani 1 1 d . . .
H22 H 0.7945 0.9047 0.2178 0.057 Uiso 1 1 calc R . .
C23 C 0.6428(10) 0.7596(9) 0.2165(8) 0.033(3) Uani 1 1 d . . .
H23A H 0.5711 0.7366 0.2553 0.04 Uiso 1 1 calc R . .
H23B H 0.6521 0.8327 0.2101 0.04 Uiso 1 1 calc R . .
C24 C 0.7347(11) 0.8031(11) 0.0539(9) 0.043(3) Uani 1 1 d . . .
H24A H 0.8037 0.7802 0.0835 0.052 Uiso 1 1 calc R . .
H24B H 0.7289 0.8794 0.0354 0.052 Uiso 1 1 calc R . .
C25 C 0.7411(14) 0.7719(13) -0.0312(9) 0.060(4) Uani 1 1 d . . .
H25A H 0.8059 0.8038 -0.0746 0.091 Uiso 1 1 calc R . .
H25B H 0.6732 0.7953 -0.0609 0.091 Uiso 1 1 calc R . .
H25C H 0.7483 0.6965 -0.0131 0.091 Uiso 1 1 calc R . .
C26 C 0.5279(10) 0.8057(11) 0.0861(9) 0.043(3) Uani 1 1 d . . .
H26A H 0.522 0.8769 0.0879 0.051 Uiso 1 1 calc R . .
H26B H 0.5308 0.8104 0.0208 0.051 Uiso 1 1 calc R . .
C27 C 0.4254(9) 0.7469(11) 0.1408(11) 0.047(4) Uani 1 1 d . . .
H27A H 0.3587 0.7835 0.1153 0.07 Uiso 1 1 calc R . .
H27B H 0.4219 0.7419 0.2056 0.07 Uiso 1 1 calc R . .
H27C H 0.429 0.6773 0.1369 0.07 Uiso 1 1 calc R . .
C28 C 0.6975(9) 0.6957(10) 0.3905(9) 0.034(3) Uani 1 1 d . . .
H28A H 0.696 0.7701 0.3827 0.041 Uiso 1 1 calc R . .
H28B H 0.6194 0.6725 0.4046 0.041 Uiso 1 1 calc R . .
C29 C 0.8602(10) 0.6900(10) 0.4755(9) 0.038(3) Uani 1 1 d . . .
H29A H 0.9101 0.6991 0.4174 0.045 Uiso 1 1 calc R . .
H29B H 0.8991 0.6434 0.5269 0.045 Uiso 1 1 calc R . .
C30 C 0.8428(12) 0.7942(12) 0.4882(11) 0.054(4) Uani 1 1 d . . .
H30A H 0.915 0.8215 0.4896 0.081 Uiso 1 1 calc R . .
H30B H 0.7954 0.7863 0.5464 0.081 Uiso 1 1 calc R . .
H30C H 0.8068 0.8422 0.4366 0.081 Uiso 1 1 calc R . .
C31 C 0.6768(11) 0.6120(11) 0.5612(9) 0.045(3) Uani 1 1 d . . .
H31A H 0.6562 0.6761 0.575 0.054 Uiso 1 1 calc R . .
H31B H 0.6081 0.5835 0.5522 0.054 Uiso 1 1 calc R . .
C32 C 0.7263(13) 0.5352(14) 0.6415(9) 0.070(5) Uani 1 1 d . . .
H32A H 0.6724 0.5212 0.6973 0.104 Uiso 1 1 calc R . .
H32B H 0.794 0.5634 0.651 0.104 Uiso 1 1 calc R . .
H32C H 0.7447 0.4708 0.6289 0.104 Uiso 1 1 calc R . .

loop_
_atom_site_aniso_label
_atom_site_aniso_U_11
_atom_site_aniso_U_22
_atom_site_aniso_U_33
_atom_site_aniso_U_23
_atom_site_aniso_U_13
_atom_site_aniso_U_12
Ni1 0.0289(8) 0.0274(8) 0.0270(8) -0.0058(7) -0.0016(6) -0.0055(6)
Ni2 0.0360(9) 0.0336(9) 0.0404(10) -0.0051(8) -0.0083(7) -0.0057(7)
Br1 0.0385(7) 0.0327(7) 0.0289(7) -0.0075(6) 0.0035(5) -0.0128(5)
Br2 0.0353(7) 0.0370(7) 0.0444(8) -0.0139(6) 0.0075(6) -0.0071(5)
Br3 0.0349(7) 0.0379(7) 0.0341(7) -0.0111(6) -0.0087(5) -0.0002(5)
Br4 0.0338(7) 0.0320(7) 0.0488(8) -0.0105(6) -0.0105(6) -0.0046(5)
Br5 0.0553(9) 0.0357(7) 0.0429(8) -0.0081(6) -0.0189(7) 0.0007(6)
Br6 0.0329(7) 0.0368(8) 0.0925(12) -0.0160(8) -0.0060(7) -0.0072(6)
Br7 0.0448(8) 0.0468(8) 0.0413(8) -0.0153(7) 0.0009(6) -0.0157(6)
Br8 0.0477(8) 0.0397(8) 0.0408(8) -0.0015(6) -0.0019(6) -0.0099(6)
P1 0.0256(15) 0.0273(16) 0.0228(15) -0.0029(13) 0.0021(12) -0.0089(12)
P2 0.0299(16) 0.0299(17) 0.0295(17) -0.0086(14) -0.0063(13) -0.0037(13)
N1 0.037(6) 0.027(5) 0.025(5) -0.008(5) 0.007(4) -0.011(4)
N2 0.040(6) 0.025(5) 0.024(5) -0.008(5) 0.001(4) -0.007(4)
N3 0.044(6) 0.024(5) 0.030(6) 0.000(5) -0.005(5) -0.006(5)
N4 0.030(5) 0.042(6) 0.033(6) -0.016(5) -0.004(4) 0.002(5)
C1 0.029(6) 0.037(7) 0.026(6) -0.012(6) 0.002(5) -0.001(5)
C2 0.033(7) 0.037(7) 0.041(8) -0.016(6) 0.006(6) -0.010(6)
C3 0.059(9) 0.029(7) 0.054(9) -0.001(7) -0.012(7) -0.003(7)
C4 0.037(7) 0.043(8) 0.050(8) -0.024(7) -0.009(6) 0.015(6)
C5 0.023(6) 0.045(8) 0.037(7) -0.007(6) -0.007(5) 0.000(5)
C6 0.046(8) 0.034(7) 0.025(6) -0.010(6) 0.003(6) -0.013(6)
C7 0.033(6) 0.022(6) 0.017(6) 0.002(5) -0.003(5) -0.006(5)
C8 0.047(8) 0.056(9) 0.031(7) -0.013(7) 0.013(6) -0.020(7)
C9 0.058(9) 0.044(9) 0.061(10) -0.022(8) 0.016(8) -0.008(7)
C10 0.055(8) 0.029(7) 0.022(6) 0.001(6) -0.005(6) -0.009(6)
C11 0.119(15) 0.046(9) 0.031(8) 0.009(7) -0.027(9) -0.021(9)
C12 0.030(6) 0.034(7) 0.024(6) -0.010(6) 0.008(5) -0.012(5)
C13 0.048(8) 0.032(7) 0.030(7) 0.000(6) 0.021(6) -0.023(6)
C14 0.069(10) 0.046(9) 0.027(7) -0.002(7) 0.010(7) -0.031(7)
C15 0.038(7) 0.060(9) 0.022(7) -0.008(6) -0.007(6) -0.006(6)
C16 0.062(10) 0.060(10) 0.032(8) 0.000(7) -0.005(7) -0.020(8)
C17 0.020(6) 0.037(7) 0.035(7) -0.012(6) -0.004(5) -0.006(5)
C18 0.050(8) 0.041(8) 0.031(7) -0.015(6) -0.006(6) -0.012(6)
C19 0.039(8) 0.068(11) 0.049(9) -0.027(8) 0.005(7) -0.018(7)
C20 0.060(10) 0.034(8) 0.051(9) -0.006(7) -0.004(7) -0.026(7)
C21 0.073(11) 0.038(8) 0.060(10) -0.007(8) -0.020(9) -0.018(8)
C22 0.052(9) 0.028(7) 0.058(9) -0.006(7) -0.012(7) -0.014(6)
C23 0.042(7) 0.033(7) 0.032(7) -0.014(6) -0.015(6) -0.009(5)
C24 0.040(8) 0.045(8) 0.043(8) -0.012(7) -0.011(6) 0.011(6)
C25 0.089(12) 0.058(10) 0.024(7) -0.003(7) -0.002(8) 0.000(9)
C26 0.046(8) 0.043(8) 0.039(8) -0.008(7) -0.024(6) 0.002(6)
C27 0.017(6) 0.054(9) 0.073(10) -0.024(8) -0.017(6) 0.010(6)
C28 0.031(7) 0.032(7) 0.045(8) -0.017(6) -0.015(6) 0.003(5)
C29 0.036(7) 0.049(8) 0.029(7) -0.014(6) -0.003(6) -0.004(6)
C30 0.060(9) 0.055(10) 0.052(9) -0.017(8) -0.029(8) 0.004(7)
C31 0.043(8) 0.053(9) 0.032(7) -0.006(7) 0.007(6) -0.014(7)
C32 0.072(11) 0.100(14) 0.019(7) 0.009(8) -0.010(7) -0.032(10)

loop_
_atom_type_symbol
_atom_type_description
_atom_type_scat_dispersion_real
_atom_type_scat_dispersion_imag
_atom_type_scat_source
C C 0.0033 0.0016 'International Tables Vol C Tables 4.2.6.8 and 6.1.1.4'
H H 0 0 'International Tables Vol C Tables 4.2.6.8 and 6.1.1.4'
Br Br -0.2901 2.4595 'International Tables Vol C Tables 4.2.6.8 and 6.1.1.4'
N N 0.0061 0.0033 'International Tables Vol C Tables 4.2.6.8 and 6.1.1.4'
Ni Ni 0.3393 1.1124 'International Tables Vol C Tables 4.2.6.8 and 6.1.1.4'
P P 0.1023 0.0942 'International Tables Vol C Tables 4.2.6.8 and 6.1.1.4'

loop_
_geom_angle_atom_site_label_1
_geom_angle_atom_site_label_2
_geom_angle_atom_site_label_3
_geom_angle
_geom_angle_site_symmetry_1
_geom_angle_site_symmetry_3
_geom_angle_publ_flag
P2 Ni1 P1 174.15(12) . . ?
P2 Ni1 Br1 87.82(9) . . ?
P1 Ni1 Br1 86.52(8) . . ?
P2 Ni1 Br3 86.70(8) . . ?
P1 Ni1 Br3 92.62(9) . . ?
Br1 Ni1 Br3 97.87(6) . . ?
P2 Ni1 Br4 95.01(9) . . ?
P1 Ni1 Br4 86.43(8) . . ?
Br1 Ni1 Br4 89.64(6) . . ?
Br3 Ni1 Br4 172.36(8) . . ?
P2 Ni1 Br2 90.68(9) . . ?
P1 Ni1 Br2 95.08(9) . . ?
Br1 Ni1 Br2 174.99(8) . . ?
Br3 Ni1 Br2 86.81(6) . . ?
Br4 Ni1 Br2 85.73(6) . . ?
Br8 Ni2 Br7 107.57(8) . . ?
Br8 Ni2 Br6 123.37(9) . . ?
Br7 Ni2 Br6 106.86(8) . . ?
Br8 Ni2 Br5 99.69(8) . . ?
Br7 Ni2 Br5 111.74(8) . . ?
Br6 Ni2 Br5 107.42(8) . . ?
C1 P1 C7 102.6(5) . . ?
C1 P1 C12 103.9(6) . . ?
C7 P1 C12 92.5(5) . . ?
C1 P1 Ni1 123.3(4) . . ?
C7 P1 Ni1 114.9(4) . . ?
C12 P1 Ni1 114.8(4) . . ?
C23 P2 C17 105.6(6) . . ?
C23 P2 C28 93.3(5) . . ?
C17 P2 C28 105.1(5) . . ?
C23 P2 Ni1 115.5(4) . . ?
C17 P2 Ni1 121.2(4) . . ?
C28 P2 Ni1 112.3(4) . . ?
C10 N1 C8 115.2(9) . . ?
C10 N1 C7 109.7(8) . . ?
C8 N1 C7 113.1(10) . . ?
C12 N2 C15 115.7(9) . . ?
C12 N2 C13 109.1(8) . . ?
C15 N2 C13 113.3(10) . . ?
C23 N3 C26 111.6(9) . . ?
C23 N3 C24 112.1(9) . . ?
C26 N3 C24 110.4(9) . . ?
C29 N4 C28 113.5(10) . . ?
C29 N4 C31 113.6(9) . . ?
C28 N4 C31 110.5(9) . . ?
C2 C1 C6 118.0(11) . . ?
C2 C1 P1 122.6(9) . . ?
C6 C1 P1 119.2(9) . . ?
C3 C2 C1 121.8(11) . . ?
C2 C3 C4 118.7(12) . . ?
C5 C4 C3 120.7(12) . . ?
C4 C5 C6 120.3(11) . . ?
C5 C6 C1 120.3(12) . . ?
N1 C7 P1 114.6(7) . . ?
N1 C8 C9 113.8(10) . . ?
N1 C10 C11 111.9(11) . . ?
N2 C12 P1 115.0(7) . . ?
C14 C13 N2 114.7(10) . . ?
C16 C15 N2 111.5(11) . . ?
C18 C17 C22 120.2(11) . . ?
C18 C17 P2 120.1(9) . . ?
C22 C17 P2 119.5(9) . . ?
C17 C18 C19 120.4(13) . . ?
C20 C19 C18 121.5(14) . . ?
C19 C20 C21 118.3(13) . . ?
C22 C21 C20 122.2(14) . . ?
C21 C22 C17 117.4(13) . . ?
N3 C23 P2 116.4(8) . . ?
N3 C24 C25 110.9(11) . . ?
C27 C26 N3 112.8(11) . . ?
N4 C28 P2 116.4(8) . . ?
N4 C29 C30 115.8(10) . . ?
C32 C31 N4 112.1(11) . . ?

loop_
_geom_bond_atom_site_label_1
_geom_bond_atom_site_label_2
_geom_bond_distance
_geom_bond_site_symmetry_2
_geom_bond_publ_flag
Ni1 P2 2.501(3) . ?
Ni1 P1 2.503(3) . ?
Ni1 Br1 2.5440(19) . ?
Ni1 Br3 2.5581(18) . ?
Ni1 Br4 2.5859(18) . ?
Ni1 Br2 2.6068(19) . ?
Ni2 Br8 2.390(2) . ?
Ni2 Br7 2.3945(19) . ?
Ni2 Br6 2.406(2) . ?
Ni2 Br5 2.416(2) . ?
P1 C1 1.832(12) . ?
P1 C7 1.857(10) . ?
P1 C12 1.861(11) . ?
P2 C23 1.855(12) . ?
P2 C17 1.855(11) . ?
P2 C28 1.859(12) . ?
N1 C10 1.490(15) . ?
N1 C8 1.497(15) . ?
N1 C7 1.520(14) . ?
N2 C12 1.491(14) . ?
N2 C15 1.498(15) . ?
N2 C13 1.516(14) . ?
N3 C23 1.498(14) . ?
N3 C26 1.516(15) . ?
N3 C24 1.517(16) . ?
N4 C29 1.494(15) . ?
N4 C28 1.499(15) . ?
N4 C31 1.524(16) . ?
C1 C2 1.399(17) . ?
C1 C6 1.409(16) . ?
C2 C3 1.379(18) . ?
C3 C4 1.397(19) . ?
C4 C5 1.379(17) . ?
C5 C6 1.382(16) . ?
C8 C9 1.540(18) . ?
C10 C11 1.529(18) . ?
C13 C14 1.475(18) . ?
C15 C16 1.479(17) . ?
C17 C18 1.381(17) . ?
C17 C22 1.415(17) . ?
C18 C19 1.390(18) . ?
C19 C20 1.36(2) . ?
C20 C21 1.40(2) . ?
C21 C22 1.402(19) . ?
C24 C25 1.518(18) . ?
C26 C27 1.512(18) . ?
C29 C30 1.513(18) . ?
C31 C32 1.50(2) . ?
